data_4500615
loop_
_publ_author_name
'Kennedy, Alan R.'
'Morrison, Catriona A.'
'Briggs, Naomi E. B.'
'Arbuckle, William'

_publ_section_title
;
 Density and Stability Differences Between Enantiopure and Racemic Salts:
 Construction and Structural Analysis of a Systematic Series of
 Crystalline Salt Forms of Methylephedrine
;
_journal_issue 5
_journal_name_full 'Crystal Growth &amp; Design'
_journal_page_first 1821
_journal_paper_doi 10.1021/cg200030s
_journal_volume 11
_journal_year 2011
_chemical_formula_sum 'C18 H22 F N O3'
_chemical_formula_weight 319.37
_chemical_name_systematic
;
 ?
;
_space_group_IT_number 15
_symmetry_cell_setting monoclinic
_symmetry_space_group_name_Hall '-C 2yc'
_symmetry_space_group_name_H-M 'C 1 2/c 1'
_atom_sites_solution_hydrogens geom
_atom_sites_solution_primary direct
_atom_sites_solution_secondary difmap
_audit_creation_method SHELXL-97
_cell_angle_alpha 90.00
_cell_angle_beta 96.799(6)
_cell_angle_gamma 90.00
_cell_formula_units_Z 8
_cell_length_a 24.2192(13)
_cell_length_b 5.7476(3)
_cell_length_c 23.7497(14)
_cell_measurement_reflns_used 2361
_cell_measurement_temperature 123(2)
_cell_measurement_theta_max 28.10
_cell_measurement_theta_min 2.91
_cell_volume 3282.8(3)
_computing_structure_refinement 'SHELXL-97 (Sheldrick, 1997)'
_diffrn_ambient_temperature 123(2)
_diffrn_measured_fraction_theta_full 0.992
_diffrn_measured_fraction_theta_max 0.917
_diffrn_measurement_device_type 'Oxford Diffraction Xcalibur E'
_diffrn_measurement_method 'omega scans'
_diffrn_radiation_monochromator graphite
_diffrn_radiation_source 'fine-focus sealed tube'
_diffrn_radiation_type MoK\a
_diffrn_radiation_wavelength 0.71073
_diffrn_reflns_av_R_equivalents 0.0249
_diffrn_reflns_av_sigmaI/netI 0.0592
_diffrn_reflns_limit_h_max 31
_diffrn_reflns_limit_h_min -19
_diffrn_reflns_limit_k_max 7
_diffrn_reflns_limit_k_min -4
_diffrn_reflns_limit_l_max 30
_diffrn_reflns_limit_l_min -28
_diffrn_reflns_number 6247
_diffrn_reflns_theta_full 26.00
_diffrn_reflns_theta_max 27.49
_diffrn_reflns_theta_min 3.39
_diffrn_standards_decay_% 0
_exptl_absorpt_coefficient_mu 0.095
_exptl_absorpt_correction_T_max 1.00000
_exptl_absorpt_correction_T_min 0.75218
_exptl_absorpt_correction_type multi-scan
_exptl_absorpt_process_details
;
CrysAlisPro, Oxford Diffraction Ltd.,
Version 1.171.33.55 (release 05-01-2010 CrysAlis171 .NET)
(compiled Jan  5 2010,16:28:46)
Empirical absorption correction using spherical harmonics,
 implemented in SCALE3 ABSPACK scaling algorithm.
;
_exptl_crystal_colour colourless
_exptl_crystal_density_diffrn 1.292
_exptl_crystal_density_method 'not measured'
_exptl_crystal_description 'cut from large block'
_exptl_crystal_F_000 1360
_exptl_crystal_size_max 0.25
_exptl_crystal_size_mid 0.20
_exptl_crystal_size_min 0.03
_refine_diff_density_max 0.386
_refine_diff_density_min -0.209
_refine_diff_density_rms 0.045
_refine_ls_extinction_method none
_refine_ls_goodness_of_fit_ref 0.880
_refine_ls_hydrogen_treatment mixed
_refine_ls_matrix_type full
_refine_ls_number_parameters 219
_refine_ls_number_reflns 3464
_refine_ls_number_restraints 0
_refine_ls_restrained_S_all 0.880
_refine_ls_R_factor_all 0.0694
_refine_ls_R_factor_gt 0.0412
_refine_ls_shift/su_max 0.001
_refine_ls_shift/su_mean 0.000
_refine_ls_structure_factor_coef Fsqd
_refine_ls_weighting_details 'calc w=1/[\s^2^(Fo^2^)+(0.0514P)^2^+0.0000P] where P=(Fo^2^+2Fc^2^)/3'
_refine_ls_weighting_scheme calc
_refine_ls_wR_factor_gt 0.0907
_refine_ls_wR_factor_ref 0.0962
_reflns_number_gt 2222
_reflns_number_total 3464
_reflns_threshold_expression I>2\s(I)
_cod_data_source_file cg200030s_si_001.cif
_cod_data_source_block rmepd3fb
_cod_original_sg_symbol_H-M C2/c
_cod_database_code 4500615

loop_
_symmetry_equiv_pos_as_xyz
'x, y, z'
'-x, y, -z+1/2'
'x+1/2, y+1/2, z'
'-x+1/2, y+1/2, -z+1/2'
'-x, -y, -z'
'x, -y, z-1/2'
'-x+1/2, -y+1/2, -z'
'x+1/2, -y+1/2, z-1/2'

loop_
_atom_site_label
_atom_site_type_symbol
_atom_site_fract_x
_atom_site_fract_y
_atom_site_fract_z
_atom_site_U_iso_or_equiv
_atom_site_adp_type
_atom_site_occupancy
_atom_site_symmetry_multiplicity
_atom_site_calc_flag
_atom_site_refinement_flags
F1 F 0.88784(4) 0.6861(2) 0.71536(4) 0.0389(3) Uani 1 1 d .
O1 O 0.61451(4) 0.9560(2) 0.55288(5) 0.0228(3) Uani 1 1 d .
O2 O 0.73089(4) 0.4024(2) 0.57606(4) 0.0300(3) Uani 1 1 d .
O3 O 0.68410(5) 0.1688(3) 0.62873(5) 0.0401(4) Uani 1 1 d .
N1 N 0.65156(5) 0.5030(2) 0.49427(5) 0.0175(3) Uani 1 1 d .
C1 C 0.60977(6) 0.7222(3) 0.57095(6) 0.0180(4) Uani 1 1 d .
H1 H 0.6458 0.6744 0.5928 0.022 Uiso 1 1 calc R
C2 C 0.56354(5) 0.6905(3) 0.60854(6) 0.0165(3) Uani 1 1 d .
C3 C 0.52343(6) 0.8624(3) 0.61196(6) 0.0204(4) Uani 1 1 d .
H3 H 0.5250 1.0028 0.5911 0.024 Uiso 1 1 calc R
C4 C 0.48110(6) 0.8286(3) 0.64589(6) 0.0250(4) Uani 1 1 d .
H4 H 0.4539 0.9462 0.6481 0.030 Uiso 1 1 calc R
C5 C 0.47837(6) 0.6253(3) 0.67633(7) 0.0251(4) Uani 1 1 d .
H5 H 0.4491 0.6024 0.6991 0.030 Uiso 1 1 calc R
C6 C 0.51852(6) 0.4543(3) 0.67362(6) 0.0220(4) Uani 1 1 d .
H6 H 0.5171 0.3150 0.6949 0.026 Uiso 1 1 calc R
C7 C 0.56074(6) 0.4872(3) 0.63974(6) 0.0194(4) Uani 1 1 d .
H7 H 0.5880 0.3696 0.6378 0.023 Uiso 1 1 calc R
C8 C 0.59833(5) 0.5642(3) 0.51870(6) 0.0161(3) Uani 1 1 d .
H8 H 0.5829 0.4153 0.5320 0.019 Uiso 1 1 calc R
C9 C 0.55441(6) 0.6655(3) 0.47398(6) 0.0198(4) Uani 1 1 d .
H9A H 0.5692 0.8053 0.4575 0.030 Uiso 1 1 calc R
H9B H 0.5211 0.7062 0.4917 0.030 Uiso 1 1 calc R
H9C H 0.5447 0.5501 0.4441 0.030 Uiso 1 1 calc R
C10 C 0.67937(6) 0.7019(3) 0.46897(7) 0.0253(4) Uani 1 1 d .
H10A H 0.7139 0.6480 0.4555 0.038 Uiso 1 1 calc R
H10B H 0.6880 0.8230 0.4977 0.038 Uiso 1 1 calc R
H10C H 0.6546 0.7655 0.4371 0.038 Uiso 1 1 calc R
C11 C 0.64317(6) 0.3100(3) 0.45253(7) 0.0241(4) Uani 1 1 d .
H11A H 0.6223 0.3672 0.4174 0.036 Uiso 1 1 calc R
H11B H 0.6223 0.1843 0.4682 0.036 Uiso 1 1 calc R
H11C H 0.6794 0.2511 0.4445 0.036 Uiso 1 1 calc R
C12 C 0.72530(6) 0.2895(3) 0.62046(7) 0.0234(4) Uani 1 1 d .
C13 C 0.77219(5) 0.3069(3) 0.66856(6) 0.0183(4) Uani 1 1 d .
C14 C 0.80880(6) 0.4947(3) 0.67040(6) 0.0209(4) Uani 1 1 d .
H14 H 0.8043 0.6134 0.6424 0.025 Uiso 1 1 calc R
C15 C 0.85162(6) 0.5031(3) 0.71387(7) 0.0221(4) Uani 1 1 d .
C16 C 0.86009(6) 0.3373(3) 0.75519(7) 0.0263(4) Uani 1 1 d .
H16 H 0.8903 0.3492 0.7845 0.032 Uiso 1 1 calc R
C17 C 0.82355(6) 0.1512(3) 0.75327(7) 0.0271(4) Uani 1 1 d .
H17 H 0.8287 0.0328 0.7813 0.033 Uiso 1 1 calc R
C18 C 0.77933(6) 0.1380(3) 0.71030(6) 0.0237(4) Uani 1 1 d .
H18 H 0.7539 0.0120 0.7096 0.028 Uiso 1 1 calc R
H1H H 0.6374(8) 1.028(4) 0.5795(9) 0.058(7) Uiso 1 1 d .
H1N H 0.6779(7) 0.450(3) 0.5266(7) 0.038(5) Uiso 1 1 d .

loop_
_atom_site_aniso_label
_atom_site_aniso_U_11
_atom_site_aniso_U_22
_atom_site_aniso_U_33
_atom_site_aniso_U_23
_atom_site_aniso_U_13
_atom_site_aniso_U_12
F1 0.0284(5) 0.0382(7) 0.0485(6) -0.0040(6) -0.0028(5) -0.0129(5)
O1 0.0257(6) 0.0192(7) 0.0225(6) 0.0008(6) -0.0009(5) -0.0067(5)
O2 0.0195(6) 0.0501(9) 0.0194(6) 0.0067(6) -0.0021(5) 0.0047(5)
O3 0.0307(6) 0.0485(10) 0.0377(7) -0.0009(7) -0.0098(6) -0.0154(6)
N1 0.0135(6) 0.0217(8) 0.0169(6) 0.0024(6) 0.0001(5) 0.0009(6)
C1 0.0149(7) 0.0198(9) 0.0181(8) 0.0023(7) -0.0028(6) -0.0015(7)
C2 0.0149(7) 0.0203(9) 0.0131(7) -0.0033(7) -0.0038(6) -0.0021(7)
C3 0.0219(8) 0.0195(10) 0.0182(8) -0.0011(8) -0.0036(6) 0.0001(7)
C4 0.0216(8) 0.0288(11) 0.0240(9) -0.0054(9) 0.0003(7) 0.0039(7)
C5 0.0214(8) 0.0357(12) 0.0187(8) -0.0063(8) 0.0037(7) -0.0036(8)
C6 0.0274(8) 0.0236(10) 0.0149(8) 0.0012(8) 0.0013(6) -0.0053(7)
C7 0.0193(7) 0.0214(10) 0.0163(7) -0.0034(8) -0.0029(6) 0.0004(7)
C8 0.0124(7) 0.0187(9) 0.0172(7) 0.0013(7) 0.0017(6) -0.0005(6)
C9 0.0162(7) 0.0223(10) 0.0197(8) -0.0011(8) -0.0028(6) -0.0001(7)
C10 0.0191(8) 0.0284(11) 0.0290(9) 0.0063(9) 0.0053(7) -0.0032(7)
C11 0.0239(8) 0.0273(11) 0.0214(8) -0.0039(8) 0.0037(7) 0.0027(7)
C12 0.0179(8) 0.0270(11) 0.0243(9) -0.0042(8) -0.0013(7) 0.0024(7)
C13 0.0155(7) 0.0224(9) 0.0167(8) -0.0023(8) 0.0014(6) 0.0011(7)
C14 0.0200(8) 0.0246(10) 0.0183(8) 0.0010(8) 0.0031(6) 0.0015(7)
C15 0.0153(7) 0.0251(10) 0.0261(8) -0.0052(8) 0.0024(6) -0.0056(7)
C16 0.0181(8) 0.0395(12) 0.0199(8) -0.0041(9) -0.0030(6) 0.0029(8)
C17 0.0251(8) 0.0319(12) 0.0235(9) 0.0081(9) -0.0009(7) 0.0056(8)
C18 0.0206(8) 0.0247(10) 0.0255(8) 0.0012(8) 0.0013(7) -0.0018(7)

loop_
_atom_type_symbol
_atom_type_description
_atom_type_scat_dispersion_real
_atom_type_scat_dispersion_imag
_atom_type_scat_source
F F 0.0171 0.0103 'International Tables Vol C Tables 4.2.6.8 and 6.1.1.4'
O O 0.0106 0.0060 'International Tables Vol C Tables 4.2.6.8 and 6.1.1.4'
N N 0.0061 0.0033 'International Tables Vol C Tables 4.2.6.8 and 6.1.1.4'
C C 0.0033 0.0016 'International Tables Vol C Tables 4.2.6.8 and 6.1.1.4'
H H 0.0000 0.0000 'International Tables Vol C Tables 4.2.6.8 and 6.1.1.4'

loop_
_geom_angle_atom_site_label_1
_geom_angle_atom_site_label_2
_geom_angle_atom_site_label_3
_geom_angle
C1 O1 H1H 106.7(14)
C11 N1 C10 109.67(12)
C11 N1 C8 111.91(11)
C10 N1 C8 114.99(13)
C11 N1 H1N 108.3(11)
C10 N1 H1N 105.6(10)
C8 N1 H1N 105.9(9)
O1 C1 C2 112.45(13)
O1 C1 C8 109.20(12)
C2 C1 C8 109.14(12)
O1 C1 H1 108.7
C2 C1 H1 108.7
C8 C1 H1 108.7
C7 C2 C3 119.10(14)
C7 C2 C1 119.93(14)
C3 C2 C1 120.97(15)
C4 C3 C2 120.06(16)
C4 C3 H3 120.0
C2 C3 H3 120.0
C5 C4 C3 120.43(16)
C5 C4 H4 119.8
C3 C4 H4 119.8
C4 C5 C6 119.84(15)
C4 C5 H5 120.1
C6 C5 H5 120.1
C7 C6 C5 119.88(16)
C7 C6 H6 120.1
C5 C6 H6 120.1
C6 C7 C2 120.68(15)
C6 C7 H7 119.7
C2 C7 H7 119.7
N1 C8 C9 112.09(11)
N1 C8 C1 111.46(11)
C9 C8 C1 112.36(13)
N1 C8 H8 106.8
C9 C8 H8 106.8
C1 C8 H8 106.8
C8 C9 H9A 109.5
C8 C9 H9B 109.5
H9A C9 H9B 109.5
C8 C9 H9C 109.5
H9A C9 H9C 109.5
H9B C9 H9C 109.5
N1 C10 H10A 109.5
N1 C10 H10B 109.5
H10A C10 H10B 109.5
N1 C10 H10C 109.5
H10A C10 H10C 109.5
H10B C10 H10C 109.5
N1 C11 H11A 109.5
N1 C11 H11B 109.5
H11A C11 H11B 109.5
N1 C11 H11C 109.5
H11A C11 H11C 109.5
H11B C11 H11C 109.5
O3 C12 O2 125.77(14)
O3 C12 C13 117.33(15)
O2 C12 C13 116.88(14)
C18 C13 C14 119.71(14)
C18 C13 C12 120.83(15)
C14 C13 C12 119.45(15)
C15 C14 C13 118.12(16)
C15 C14 H14 120.9
C13 C14 H14 120.9
C16 C15 F1 118.48(14)
C16 C15 C14 123.41(16)
F1 C15 C14 118.11(15)
C15 C16 C17 118.30(15)
C15 C16 H16 120.9
C17 C16 H16 120.9
C16 C17 C18 119.98(16)
C16 C17 H17 120.0
C18 C17 H17 120.0
C13 C18 C17 120.48(16)
C13 C18 H18 119.8
C17 C18 H18 119.8

loop_
_geom_bond_atom_site_label_1
_geom_bond_atom_site_label_2
_geom_bond_distance
F1 C15 1.3672(19)
O1 C1 1.4194(19)
O1 H1H 0.89(2)
O2 C12 1.2590(19)
O3 C12 1.250(2)
N1 C11 1.486(2)
N1 C10 1.489(2)
N1 C8 1.5163(17)
N1 H1N 0.986(18)
C1 C2 1.523(2)
C1 C8 1.536(2)
C1 H1 1.0000
C2 C7 1.389(2)
C2 C3 1.395(2)
C3 C4 1.391(2)
C3 H3 0.9500
C4 C5 1.380(2)
C4 H4 0.9500
C5 C6 1.390(2)
C5 H5 0.9500
C6 C7 1.387(2)
C6 H6 0.9500
C7 H7 0.9500
C8 C9 1.5269(19)
C8 H8 1.0000
C9 H9A 0.9800
C9 H9B 0.9800
C9 H9C 0.9800
C10 H10A 0.9800
C10 H10B 0.9800
C10 H10C 0.9800
C11 H11A 0.9800
C11 H11B 0.9800
C11 H11C 0.9800
C12 C13 1.516(2)
C13 C18 1.384(2)
C13 C14 1.394(2)
C14 C15 1.375(2)
C14 H14 0.9500
C15 C16 1.366(2)
C16 C17 1.385(2)
C16 H16 0.9500
C17 C18 1.391(2)
C17 H17 0.9500
C18 H18 0.9500

loop_
_geom_torsion_atom_site_label_1
_geom_torsion_atom_site_label_2
_geom_torsion_atom_site_label_3
_geom_torsion_atom_site_label_4
_geom_torsion
O1 C1 C2 C7 -166.12(13)
C8 C1 C2 C7 72.54(16)
O1 C1 C2 C3 14.33(19)
C8 C1 C2 C3 -107.01(16)
C7 C2 C3 C4 -0.5(2)
C1 C2 C3 C4 179.05(13)
C2 C3 C4 C5 -0.1(2)
C3 C4 C5 C6 0.7(2)
C4 C5 C6 C7 -0.9(2)
C5 C6 C7 C2 0.3(2)
C3 C2 C7 C6 0.4(2)
C1 C2 C7 C6 -179.18(13)
C11 N1 C8 C9 -66.09(17)
C10 N1 C8 C9 59.90(17)
C11 N1 C8 C1 166.99(13)
C10 N1 C8 C1 -67.02(16)
O1 C1 C8 N1 82.18(15)
C2 C1 C8 N1 -154.53(12)
O1 C1 C8 C9 -44.59(15)
C2 C1 C8 C9 78.70(16)
O3 C12 C13 C18 22.8(2)
O2 C12 C13 C18 -158.62(15)
O3 C12 C13 C14 -157.70(16)
O2 C12 C13 C14 20.8(2)
C18 C13 C14 C15 0.8(2)
C12 C13 C14 C15 -178.62(14)
C13 C14 C15 C16 0.0(2)
C13 C14 C15 F1 179.38(14)
F1 C15 C16 C17 -179.51(14)
C14 C15 C16 C17 -0.2(2)
C15 C16 C17 C18 -0.6(2)
C14 C13 C18 C17 -1.6(2)
C12 C13 C18 C17 177.88(14)
C16 C17 C18 C13 1.4(2)
